data_4081603
loop_
_publ_author_name
'Thirumoorthi, Ramalingam'
'Chivers, Tristram'
'Gendy, Chris'
'Vargas-Baca, Ignacio'

_publ_section_title
;
 CH--NH Tautomerism in the Products of the Reactions of the Methanide
 [HC(PPh2NSiMe3)2]&#x2212;with Pnictogen and Tellurium Iodides
;
_journal_issue 19
_journal_name_full Organometallics
_journal_page_first 5360
_journal_paper_doi 10.1021/om400649c
_journal_volume 32
_journal_year 2013
_chemical_formula_moiety 'C31 H41 N2 P2 Si2, 0.5(I6 Te2)'
_chemical_formula_sum 'C31 H41 I3 N2 P2 Si2 Te'
_chemical_formula_weight 1068.08
_chemical_name_systematic
; 
 ? 
;
_space_group_IT_number 2
_symmetry_cell_setting triclinic
_symmetry_space_group_name_Hall '-P 1'
_symmetry_space_group_name_H-M 'P -1'
_atom_sites_solution_hydrogens geom
_atom_sites_solution_primary direct
_atom_sites_solution_secondary difmap
_cell_angle_alpha 91.900(5)
_cell_angle_beta 101.227(5)
_cell_angle_gamma 104.260(5)
_cell_formula_units_Z 2
_cell_length_a 10.380(5)
_cell_length_b 12.247(5)
_cell_length_c 16.205(5)
_cell_measurement_reflns_used 16369
_cell_measurement_temperature 123(2)
_cell_measurement_theta_max 27.6
_cell_measurement_theta_min 2.1
_cell_volume 1951.2(14)
_computing_cell_refinement 'DENZO (Otwinowski & Minor 1997)'
_computing_data_collection 'Collect (Nonius, 1999)'
_computing_data_reduction 'Scalepack (Otwinowski & Minor 1997)'
_computing_molecular_graphics 'ORTEP-3 for Windows (Farrugia, 1997)'
_computing_publication_material 'SHELXL97 (Sheldrick, 2008)'
_computing_structure_refinement 'SHELXL-97 (Sheldrick, 2008)'
_computing_structure_solution 'SHELXS-97 (Sheldrick, 2008)'
_diffrn_ambient_temperature 123(2)
_diffrn_measured_fraction_theta_full 0.992
_diffrn_measured_fraction_theta_max 0.992
_diffrn_measurement_device_type 'KappaCCD (Nonius, FR540C)'
_diffrn_measurement_method 'phi\omega scans'
_diffrn_radiation_monochromator 'horizonally mounted graphite crystal'
_diffrn_radiation_source 'Enraf Nonius FR590D, fine-focus sealed tube'
_diffrn_radiation_type MoK\a
_diffrn_radiation_wavelength 0.71069
_diffrn_reflns_av_R_equivalents 0.0290
_diffrn_reflns_av_sigmaI/netI 0.0368
_diffrn_reflns_limit_h_max 13
_diffrn_reflns_limit_h_min -13
_diffrn_reflns_limit_k_max 15
_diffrn_reflns_limit_k_min -15
_diffrn_reflns_limit_l_max 20
_diffrn_reflns_limit_l_min -20
_diffrn_reflns_number 15593
_diffrn_reflns_theta_full 27.00
_diffrn_reflns_theta_max 27.00
_diffrn_reflns_theta_min 2.20
_exptl_absorpt_coefficient_mu 3.302
_exptl_absorpt_correction_T_max 0.6550
_exptl_absorpt_correction_T_min 0.4924
_exptl_absorpt_correction_type integration
_exptl_absorpt_process_details 'SADABS (SHELXTL-NT v5.1, Bruker)'
_exptl_crystal_colour brown
_exptl_crystal_density_diffrn 1.818
_exptl_crystal_density_method 'not measured'
_exptl_crystal_description platelets
_exptl_crystal_F_000 1020
_exptl_crystal_size_max 0.25
_exptl_crystal_size_mid 0.19
_exptl_crystal_size_min 0.14
_refine_diff_density_max 1.236
_refine_diff_density_min -0.946
_refine_diff_density_rms 0.130
_refine_ls_extinction_method none
_refine_ls_goodness_of_fit_ref 1.102
_refine_ls_hydrogen_treatment mixed
_refine_ls_matrix_type full
_refine_ls_number_parameters 380
_refine_ls_number_reflns 8462
_refine_ls_number_restraints 1
_refine_ls_restrained_S_all 1.102
_refine_ls_R_factor_all 0.0526
_refine_ls_R_factor_gt 0.0426
_refine_ls_shift/su_max 0.001
_refine_ls_shift/su_mean 0.000
_refine_ls_structure_factor_coef Fsqd
_refine_ls_weighting_details 'calc w=1/[\s^2^(Fo^2^)+(0.0083P)^2^+11.3531P] where P=(Fo^2^+2Fc^2^)/3'
_refine_ls_weighting_scheme calc
_refine_ls_wR_factor_gt 0.0801
_refine_ls_wR_factor_ref 0.0858
_reflns_number_gt 7291
_reflns_number_total 8462
_reflns_threshold_expression >2sigma(I)
_cod_data_source_file om400649c_si_001.cif
_cod_data_source_block compound4B
_cod_original_sg_symbol_H-M 'P -1 '
_cod_database_code 4081603

loop_
_symmetry_equiv_pos_as_xyz
'x, y, z'
'-x, -y, -z'

loop_
_atom_site_label
_atom_site_type_symbol
_atom_site_fract_x
_atom_site_fract_y
_atom_site_fract_z
_atom_site_U_iso_or_equiv
_atom_site_adp_type
_atom_site_occupancy
_atom_site_symmetry_multiplicity
_atom_site_calc_flag
_atom_site_refinement_flags
Te1 Te 0.49548(3) 0.55412(3) 0.13642(2) 0.02673(8) Uani 1 1 d .
I1 I 0.48220(4) 0.76079(3) 0.21805(3) 0.03764(10) Uani 1 1 d .
I2 I 0.50748(4) 0.43175(3) 0.28096(2) 0.03463(9) Uani 1 1 d .
I3 I 0.51718(4) 0.34160(3) 0.03845(2) 0.03492(9) Uani 1 1 d .
Si1 Si 0.81252(15) -0.08837(12) 0.75196(9) 0.0279(3) Uani 1 1 d .
Si2 Si 0.79386(16) 0.15033(13) 0.50681(10) 0.0319(3) Uani 1 1 d .
P1 P 1.05353(13) 0.12618(10) 0.79334(8) 0.0200(2) Uani 1 1 d .
P2 P 1.03781(12) 0.27520(11) 0.64442(8) 0.0210(3) Uani 1 1 d .
N1 N 0.9179(4) 0.0428(4) 0.7364(3) 0.0237(9) Uani 1 1 d D
H1 H 0.895(6) 0.073(5) 0.696(3) 0.04(2) Uiso 1 1 d D
N2 N 0.9107(4) 0.1829(4) 0.5989(3) 0.0269(9) Uani 1 1 d .
C1 C 1.1650(5) 0.0467(4) 0.8431(3) 0.0233(10) Uani 1 1 d .
C2 C 1.2006(6) -0.0309(5) 0.7928(4) 0.0334(12) Uani 1 1 d .
H2 H 1.1668 -0.0398 0.7348 0.040 Uiso 1 1 calc R
C3 C 1.2854(6) -0.0939(5) 0.8287(4) 0.0422(15) Uani 1 1 d .
H3 H 1.3083 -0.1462 0.7951 0.051 Uiso 1 1 calc R
C4 C 1.3371(6) -0.0797(5) 0.9149(4) 0.0436(15) Uani 1 1 d .
H4 H 1.3946 -0.1227 0.9390 0.052 Uiso 1 1 calc R
C5 C 1.3044(7) -0.0031(6) 0.9648(4) 0.0446(15) Uani 1 1 d .
H5 H 1.3399 0.0060 1.0227 0.054 Uiso 1 1 calc R
C6 C 1.2187(6) 0.0610(5) 0.9295(3) 0.0304(12) Uani 1 1 d .
H6 H 1.1969 0.1135 0.9635 0.036 Uiso 1 1 calc R
C7 C 1.0199(5) 0.2155(4) 0.8714(3) 0.0214(10) Uani 1 1 d .
C8 C 0.8881(5) 0.2023(4) 0.8824(3) 0.0279(11) Uani 1 1 d .
H8 H 0.8174 0.1469 0.8493 0.033 Uiso 1 1 calc R
C9 C 0.8616(6) 0.2714(5) 0.9425(3) 0.0314(12) Uani 1 1 d .
H9 H 0.7729 0.2630 0.9495 0.038 Uiso 1 1 calc R
C10 C 0.9664(6) 0.3527(5) 0.9922(3) 0.0345(13) Uani 1 1 d .
H10 H 0.9483 0.3982 1.0333 0.041 Uiso 1 1 calc R
C11 C 1.0969(6) 0.3671(5) 0.9817(4) 0.0377(14) Uani 1 1 d .
H11 H 1.1671 0.4221 1.0157 0.045 Uiso 1 1 calc R
C12 C 1.1247(5) 0.3000(4) 0.9204(3) 0.0300(11) Uani 1 1 d .
H12 H 1.2130 0.3114 0.9120 0.036 Uiso 1 1 calc R
C13 C 1.0029(5) 0.3886(4) 0.7018(3) 0.0232(10) Uani 1 1 d .
C14 C 1.1064(6) 0.4833(5) 0.7397(4) 0.0333(12) Uani 1 1 d .
H14 H 1.1958 0.4878 0.7358 0.040 Uiso 1 1 calc R
C15 C 1.0771(7) 0.5696(5) 0.7827(4) 0.0423(15) Uani 1 1 d .
H15 H 1.1464 0.6323 0.8079 0.051 Uiso 1 1 calc R
C16 C 0.9446(7) 0.5631(5) 0.7883(4) 0.0387(14) Uani 1 1 d .
H16 H 0.9244 0.6224 0.8162 0.046 Uiso 1 1 calc R
C17 C 0.8422(6) 0.4695(5) 0.7530(4) 0.0381(14) Uani 1 1 d .
H17 H 0.7534 0.4647 0.7584 0.046 Uiso 1 1 calc R
C18 C 0.8713(5) 0.3829(5) 0.7096(3) 0.0288(11) Uani 1 1 d .
H18 H 0.8017 0.3200 0.6853 0.035 Uiso 1 1 calc R
C19 C 1.1547(5) 0.3432(4) 0.5812(3) 0.0244(10) Uani 1 1 d .
C20 C 1.1338(6) 0.4390(5) 0.5435(4) 0.0402(14) Uani 1 1 d .
H20 H 1.0668 0.4714 0.5558 0.048 Uiso 1 1 calc R
C21 C 1.2120(6) 0.4865(5) 0.4878(4) 0.0415(15) Uani 1 1 d .
H21 H 1.1942 0.5483 0.4604 0.050 Uiso 1 1 calc R
C22 C 1.3154(5) 0.4436(5) 0.4725(3) 0.0322(12) Uani 1 1 d .
H22 H 1.3682 0.4763 0.4351 0.039 Uiso 1 1 calc R
C23 C 1.3407(5) 0.3524(5) 0.5124(3) 0.0321(12) Uani 1 1 d .
H23 H 1.4125 0.3242 0.5030 0.038 Uiso 1 1 calc R
C24 C 1.2611(5) 0.3012(4) 0.5667(3) 0.0273(11) Uani 1 1 d .
H24 H 1.2791 0.2389 0.5934 0.033 Uiso 1 1 calc R
C25 C 1.1415(5) 0.2122(4) 0.7237(3) 0.0224(10) Uani 1 1 d .
H25A H 1.1856 0.1663 0.6947 0.027 Uiso 1 1 calc R
H25B H 1.2123 0.2727 0.7577 0.027 Uiso 1 1 calc R
C26 C 0.8553(7) -0.1174(5) 0.8639(4) 0.0421(15) Uani 1 1 d .
H26A H 0.9433 -0.1325 0.8757 0.063 Uiso 1 1 calc R
H26B H 0.7885 -0.1820 0.8746 0.063 Uiso 1 1 calc R
H26C H 0.8564 -0.0529 0.8996 0.063 Uiso 1 1 calc R
C27 C 0.6369(6) -0.0748(5) 0.7216(5) 0.0531(18) Uani 1 1 d .
H27A H 0.6233 -0.0193 0.7600 0.080 Uiso 1 1 calc R
H27B H 0.5743 -0.1463 0.7238 0.080 Uiso 1 1 calc R
H27C H 0.6215 -0.0516 0.6653 0.080 Uiso 1 1 calc R
C28 C 0.8421(7) -0.1971(5) 0.6829(4) 0.0397(14) Uani 1 1 d .
H28A H 0.8287 -0.1766 0.6258 0.060 Uiso 1 1 calc R
H28B H 0.7796 -0.2684 0.6859 0.060 Uiso 1 1 calc R
H28C H 0.9336 -0.2034 0.7007 0.060 Uiso 1 1 calc R
C29 C 0.6285(6) 0.1679(7) 0.5240(5) 0.0547(18) Uani 1 1 d .
H29A H 0.6057 0.1284 0.5715 0.082 Uiso 1 1 calc R
H29B H 0.5592 0.1377 0.4746 0.082 Uiso 1 1 calc R
H29C H 0.6349 0.2468 0.5350 0.082 Uiso 1 1 calc R
C30 C 0.7715(8) -0.0011(5) 0.4719(5) 0.0551(19) Uani 1 1 d .
H30A H 0.8570 -0.0123 0.4646 0.083 Uiso 1 1 calc R
H30B H 0.7066 -0.0209 0.4193 0.083 Uiso 1 1 calc R
H30C H 0.7394 -0.0479 0.5139 0.083 Uiso 1 1 calc R
C31 C 0.8438(8) 0.2357(6) 0.4198(4) 0.0520(18) Uani 1 1 d .
H31A H 0.8452 0.3130 0.4328 0.078 Uiso 1 1 calc R
H31B H 0.7793 0.2067 0.3681 0.078 Uiso 1 1 calc R
H31C H 0.9325 0.2313 0.4136 0.078 Uiso 1 1 calc R

loop_
_atom_site_aniso_label
_atom_site_aniso_U_11
_atom_site_aniso_U_22
_atom_site_aniso_U_33
_atom_site_aniso_U_23
_atom_site_aniso_U_13
_atom_site_aniso_U_12
Te1 0.01839(16) 0.02796(18) 0.03380(18) 0.00064(14) 0.00538(13) 0.00622(13)
I1 0.02386(18) 0.0334(2) 0.0535(2) -0.00999(17) 0.00227(16) 0.00952(15)
I2 0.03019(19) 0.0402(2) 0.03502(19) 0.00671(15) 0.01376(15) 0.00607(16)
I3 0.0427(2) 0.02908(19) 0.03557(19) 0.00301(15) 0.00394(16) 0.01744(16)
Si1 0.0285(8) 0.0223(7) 0.0306(7) 0.0011(6) 0.0068(6) 0.0020(6)
Si2 0.0369(8) 0.0277(8) 0.0279(7) -0.0013(6) -0.0035(6) 0.0108(7)
P1 0.0209(6) 0.0193(6) 0.0206(6) 0.0052(5) 0.0037(5) 0.0065(5)
P2 0.0189(6) 0.0228(6) 0.0225(6) 0.0067(5) 0.0046(5) 0.0069(5)
N1 0.025(2) 0.024(2) 0.022(2) 0.0029(17) 0.0019(17) 0.0080(18)
N2 0.025(2) 0.023(2) 0.030(2) 0.0048(18) 0.0040(18) 0.0027(18)
C1 0.024(2) 0.023(2) 0.024(2) 0.0076(19) 0.0065(19) 0.006(2)
C2 0.032(3) 0.033(3) 0.035(3) 0.000(2) 0.003(2) 0.010(2)
C3 0.045(4) 0.028(3) 0.059(4) 0.001(3) 0.013(3) 0.018(3)
C4 0.038(3) 0.040(3) 0.057(4) 0.014(3) 0.003(3) 0.022(3)
C5 0.048(4) 0.055(4) 0.034(3) 0.015(3) 0.002(3) 0.023(3)
C6 0.037(3) 0.029(3) 0.030(3) 0.009(2) 0.007(2) 0.016(2)
C7 0.024(2) 0.019(2) 0.021(2) 0.0040(18) 0.0037(19) 0.0071(19)
C8 0.027(3) 0.030(3) 0.026(3) 0.003(2) 0.006(2) 0.004(2)
C9 0.035(3) 0.033(3) 0.031(3) 0.004(2) 0.009(2) 0.016(2)
C10 0.050(4) 0.030(3) 0.027(3) 0.000(2) 0.007(2) 0.018(3)
C11 0.043(3) 0.033(3) 0.030(3) -0.005(2) -0.004(2) 0.008(3)
C12 0.024(3) 0.030(3) 0.033(3) 0.006(2) 0.000(2) 0.005(2)
C13 0.025(2) 0.023(2) 0.025(2) 0.0089(19) 0.010(2) 0.007(2)
C14 0.028(3) 0.029(3) 0.045(3) 0.006(2) 0.011(2) 0.009(2)
C15 0.054(4) 0.021(3) 0.048(4) -0.002(3) 0.007(3) 0.006(3)
C16 0.060(4) 0.036(3) 0.033(3) 0.010(2) 0.019(3) 0.030(3)
C17 0.032(3) 0.054(4) 0.037(3) 0.008(3) 0.014(2) 0.021(3)
C18 0.022(3) 0.036(3) 0.031(3) 0.004(2) 0.009(2) 0.010(2)
C19 0.021(2) 0.033(3) 0.022(2) 0.009(2) 0.0059(19) 0.009(2)
C20 0.035(3) 0.053(4) 0.046(3) 0.022(3) 0.021(3) 0.024(3)
C21 0.046(4) 0.048(4) 0.041(3) 0.027(3) 0.020(3) 0.021(3)
C22 0.030(3) 0.037(3) 0.030(3) 0.005(2) 0.015(2) 0.002(2)
C23 0.026(3) 0.038(3) 0.035(3) 0.000(2) 0.014(2) 0.008(2)
C24 0.029(3) 0.027(3) 0.028(3) 0.003(2) 0.006(2) 0.010(2)
C25 0.019(2) 0.028(3) 0.022(2) 0.0093(19) 0.0041(18) 0.008(2)
C26 0.061(4) 0.031(3) 0.032(3) 0.004(2) 0.015(3) 0.002(3)
C27 0.038(4) 0.032(3) 0.083(5) 0.000(3) 0.010(3) -0.001(3)
C28 0.055(4) 0.029(3) 0.034(3) -0.002(2) 0.010(3) 0.008(3)
C29 0.034(3) 0.065(5) 0.059(4) -0.003(4) -0.003(3) 0.013(3)
C30 0.062(5) 0.033(3) 0.061(4) -0.011(3) -0.008(4) 0.013(3)
C31 0.072(5) 0.053(4) 0.027(3) 0.007(3) 0.001(3) 0.017(4)

loop_
_atom_type_symbol
_atom_type_description
_atom_type_scat_dispersion_real
_atom_type_scat_dispersion_imag
_atom_type_scat_source
C C 0.0033 0.0016 'International Tables Vol C Tables 4.2.6.8 and 6.1.1.4'
H H 0.0000 0.0000 'International Tables Vol C Tables 4.2.6.8 and 6.1.1.4'
N N 0.0061 0.0033 'International Tables Vol C Tables 4.2.6.8 and 6.1.1.4'
Si Si 0.0817 0.0704 'International Tables Vol C Tables 4.2.6.8 and 6.1.1.4'
P P 0.1023 0.0942 'International Tables Vol C Tables 4.2.6.8 and 6.1.1.4'
Te Te -0.5308 1.6751 'International Tables Vol C Tables 4.2.6.8 and 6.1.1.4'
I I -0.4742 1.8119 'International Tables Vol C Tables 4.2.6.8 and 6.1.1.4'

loop_
_geom_angle_atom_site_label_1
_geom_angle_atom_site_label_2
_geom_angle_atom_site_label_3
_geom_angle
_geom_angle_site_symmetry_3
I2 Te1 I1 96.69(3) .
I2 Te1 I3 87.15(3) .
I1 Te1 I3 175.880(18) .
I2 Te1 I3 171.818(16) 2_665
I1 Te1 I3 91.49(3) 2_665
I3 Te1 I3 84.68(3) 2_665
Te1 I3 Te1 95.32(3) 2_665
N1 Si1 C28 107.7(3) .
N1 Si1 C27 105.8(3) .
C28 Si1 C27 111.3(3) .
N1 Si1 C26 109.5(2) .
C28 Si1 C26 110.6(3) .
C27 Si1 C26 111.8(3) .
N2 Si2 C29 109.6(3) .
N2 Si2 C31 113.8(3) .
C29 Si2 C31 109.3(4) .
N2 Si2 C30 108.2(3) .
C29 Si2 C30 108.3(3) .
C31 Si2 C30 107.4(3) .
N1 P1 C1 110.3(2) .
N1 P1 C7 113.4(2) .
C1 P1 C7 109.5(2) .
N1 P1 C25 107.6(2) .
C1 P1 C25 106.6(2) .
C7 P1 C25 109.2(2) .
N2 P2 C13 115.0(2) .
N2 P2 C19 117.4(2) .
C13 P2 C19 105.1(2) .
N2 P2 C25 109.3(2) .
C13 P2 C25 104.9(2) .
C19 P2 C25 103.9(2) .
P1 N1 Si1 133.2(3) .
P1 N1 H1 108(5) .
Si1 N1 H1 119(5) .
P2 N2 Si2 141.9(3) .
C6 C1 C2 119.4(5) .
C6 C1 P1 122.3(4) .
C2 C1 P1 118.3(4) .
C3 C2 C1 120.1(5) .
C3 C2 H2 120.0 .
C1 C2 H2 120.0 .
C2 C3 C4 120.0(6) .
C2 C3 H3 120.0 .
C4 C3 H3 120.0 .
C5 C4 C3 120.6(6) .
C5 C4 H4 119.7 .
C3 C4 H4 119.7 .
C4 C5 C6 120.0(6) .
C4 C5 H5 120.0 .
C6 C5 H5 120.0 .
C5 C6 C1 119.9(5) .
C5 C6 H6 120.1 .
C1 C6 H6 120.1 .
C8 C7 C12 119.5(5) .
C8 C7 P1 119.8(4) .
C12 C7 P1 120.6(4) .
C9 C8 C7 120.0(5) .
C9 C8 H8 120.0 .
C7 C8 H8 120.0 .
C10 C9 C8 120.0(5) .
C10 C9 H9 120.0 .
C8 C9 H9 120.0 .
C11 C10 C9 120.6(5) .
C11 C10 H10 119.7 .
C9 C10 H10 119.7 .
C10 C11 C12 120.1(5) .
C10 C11 H11 120.0 .
C12 C11 H11 120.0 .
C11 C12 C7 119.8(5) .
C11 C12 H12 120.1 .
C7 C12 H12 120.1 .
C18 C13 C14 118.8(5) .
C18 C13 P2 119.7(4) .
C14 C13 P2 121.5(4) .
C15 C14 C13 120.5(5) .
C15 C14 H14 119.7 .
C13 C14 H14 119.7 .
C14 C15 C16 119.8(6) .
C14 C15 H15 120.1 .
C16 C15 H15 120.1 .
C17 C16 C15 120.4(5) .
C17 C16 H16 119.8 .
C15 C16 H16 119.8 .
C16 C17 C18 119.9(5) .
C16 C17 H17 120.0 .
C18 C17 H17 120.0 .
C17 C18 C13 120.6(5) .
C17 C18 H18 119.7 .
C13 C18 H18 119.7 .
C24 C19 C20 118.9(5) .
C24 C19 P2 122.6(4) .
C20 C19 P2 118.5(4) .
C21 C20 C19 120.1(5) .
C21 C20 H20 119.9 .
C19 C20 H20 119.9 .
C22 C21 C20 120.6(6) .
C22 C21 H21 119.7 .
C20 C21 H21 119.7 .
C21 C22 C23 119.5(5) .
C21 C22 H22 120.2 .
C23 C22 H22 120.2 .
C22 C23 C24 120.9(5) .
C22 C23 H23 119.5 .
C24 C23 H23 119.5 .
C19 C24 C23 119.7(5) .
C19 C24 H24 120.2 .
C23 C24 H24 120.2 .
P1 C25 P2 116.3(3) .
P1 C25 H25A 108.2 .
P2 C25 H25A 108.2 .
P1 C25 H25B 108.2 .
P2 C25 H25B 108.2 .
H25A C25 H25B 107.4 .
Si1 C26 H26A 109.5 .
Si1 C26 H26B 109.5 .
H26A C26 H26B 109.5 .
Si1 C26 H26C 109.5 .
H26A C26 H26C 109.5 .
H26B C26 H26C 109.5 .
Si1 C27 H27A 109.5 .
Si1 C27 H27B 109.5 .
H27A C27 H27B 109.5 .
Si1 C27 H27C 109.5 .
H27A C27 H27C 109.5 .
H27B C27 H27C 109.5 .
Si1 C28 H28A 109.5 .
Si1 C28 H28B 109.5 .
H28A C28 H28B 109.5 .
Si1 C28 H28C 109.5 .
H28A C28 H28C 109.5 .
H28B C28 H28C 109.5 .
Si2 C29 H29A 109.5 .
Si2 C29 H29B 109.5 .
H29A C29 H29B 109.5 .
Si2 C29 H29C 109.5 .
H29A C29 H29C 109.5 .
H29B C29 H29C 109.5 .
Si2 C30 H30A 109.5 .
Si2 C30 H30B 109.5 .
H30A C30 H30B 109.5 .
Si2 C30 H30C 109.5 .
H30A C30 H30C 109.5 .
H30B C30 H30C 109.5 .
Si2 C31 H31A 109.5 .
Si2 C31 H31B 109.5 .
H31A C31 H31B 109.5 .
Si2 C31 H31C 109.5 .
H31A C31 H31C 109.5 .
H31B C31 H31C 109.5 .

loop_
_geom_bond_atom_site_label_1
_geom_bond_atom_site_label_2
_geom_bond_distance
_geom_bond_site_symmetry_2
Te1 I2 2.8211(9) .
Te1 I1 2.8628(11) .
Te1 I3 3.0821(11) .
Te1 I3 3.1395(10) 2_665
I3 Te1 3.1395(10) 2_665
Si1 N1 1.763(5) .
Si1 C28 1.833(6) .
Si1 C27 1.844(7) .
Si1 C26 1.850(6) .
Si2 N2 1.695(4) .
Si2 C29 1.854(7) .
Si2 C31 1.861(7) .
Si2 C30 1.865(6) .
P1 N1 1.613(4) .
P1 C1 1.783(5) .
P1 C7 1.785(5) .
P1 C25 1.795(5) .
P2 N2 1.547(4) .
P2 C13 1.794(5) .
P2 C19 1.806(5) .
P2 C25 1.828(5) .
N1 H1 0.79(2) .
C1 C6 1.391(7) .
C1 C2 1.394(7) .
C2 C3 1.368(8) .
C2 H2 0.9300 .
C3 C4 1.384(9) .
C3 H3 0.9300 .
C4 C5 1.365(9) .
C4 H4 0.9300 .
C5 C6 1.382(8) .
C5 H5 0.9300 .
C6 H6 0.9300 .
C7 C8 1.385(7) .
C7 C12 1.393(7) .
C8 C9 1.380(7) .
C8 H8 0.9300 .
C9 C10 1.377(8) .
C9 H9 0.9300 .
C10 C11 1.367(8) .
C10 H10 0.9300 .
C11 C12 1.385(8) .
C11 H11 0.9300 .
C12 H12 0.9300 .
C13 C18 1.381(7) .
C13 C14 1.399(7) .
C14 C15 1.375(8) .
C14 H14 0.9300 .
C15 C16 1.379(9) .
C15 H15 0.9300 .
C16 C17 1.375(9) .
C16 H16 0.9300 .
C17 C18 1.380(8) .
C17 H17 0.9300 .
C18 H18 0.9300 .
C19 C24 1.383(7) .
C19 C20 1.385(8) .
C20 C21 1.378(8) .
C20 H20 0.9300 .
C21 C22 1.364(8) .
C21 H21 0.9300 .
C22 C23 1.365(8) .
C22 H22 0.9300 .
C23 C24 1.384(7) .
C23 H23 0.9300 .
C24 H24 0.9300 .
C25 H25A 0.9700 .
C25 H25B 0.9700 .
C26 H26A 0.9600 .
C26 H26B 0.9600 .
C26 H26C 0.9600 .
C27 H27A 0.9600 .
C27 H27B 0.9600 .
C27 H27C 0.9600 .
C28 H28A 0.9600 .
C28 H28B 0.9600 .
C28 H28C 0.9600 .
C29 H29A 0.9600 .
C29 H29B 0.9600 .
C29 H29C 0.9600 .
C30 H30A 0.9600 .
C30 H30B 0.9600 .
C30 H30C 0.9600 .
C31 H31A 0.9600 .
C31 H31B 0.9600 .
C31 H31C 0.9600 .
